data_4027388
loop_
_publ_author_name
'Srinivasa Reddy Mothe'
'Sherman Jun Liang Lauw'
'Prasath Kothandaraman'
'Philip Wai Hong Chan'

_publ_section_title
;
 Br\/onsted Acid-Catalyzed Cycloisomerization of But-2-yne-1,4-diols with
 or without 1,3-Dicarbonyl Compounds to Tri- and Tetrasubstituted Furans
;
_journal_name_full 'Journal of Organic Chemistry'
_journal_page_first 6937
_journal_page_last 6947
_journal_paper_doi 10.1021/jo301093f
_journal_volume 77
_journal_year 2012
_chemical_formula_moiety 'C35 H30 O2'
_chemical_formula_sum 'C35 H30 O2'
_chemical_formula_weight 482.59
_chemical_name_systematic
; 
 ? 
;
_space_group_IT_number 15
_symmetry_cell_setting monoclinic
_symmetry_space_group_name_Hall '-C 2yc'
_symmetry_space_group_name_H-M 'C 1 2/c 1'
_atom_sites_solution_hydrogens geom
_atom_sites_solution_primary direct
_atom_sites_solution_secondary difmap
_audit_creation_method SHELXL-97
_cell_angle_alpha 90.00
_cell_angle_beta 131.3300(10)
_cell_angle_gamma 90.00
_cell_formula_units_Z 8
_cell_length_a 27.0519(5)
_cell_length_b 14.3057(3)
_cell_length_c 18.1255(6)
_cell_measurement_reflns_used 7092
_cell_measurement_temperature 153(2)
_cell_measurement_theta_max 29.81
_cell_measurement_theta_min 2.69
_cell_volume 5267.3(2)
_computing_cell_refinement 'Bruker SAINT'
_computing_data_collection 'Bruker APEX2'
_computing_data_reduction 'Bruker SAINT'
_computing_molecular_graphics 'Bruker SHELXTL'
_computing_publication_material 'Bruker SHELXTL'
_computing_structure_refinement 'SHELXL-97 (Sheldrick, 2008)'
_computing_structure_solution 'SHELXS-97 (Sheldrick, 2008)'
_diffrn_ambient_temperature 153(2)
_diffrn_measured_fraction_theta_full 0.990
_diffrn_measured_fraction_theta_max 0.990
_diffrn_measurement_device_type 'Bruker APEX-II CCD'
_diffrn_measurement_method '\f and \w scans'
_diffrn_radiation_monochromator graphite
_diffrn_radiation_source 'fine-focus sealed tube'
_diffrn_radiation_type MoK\a
_diffrn_radiation_wavelength 0.71073
_diffrn_reflns_av_R_equivalents 0.0421
_diffrn_reflns_av_sigmaI/netI 0.0413
_diffrn_reflns_limit_h_max 38
_diffrn_reflns_limit_h_min -37
_diffrn_reflns_limit_k_max 20
_diffrn_reflns_limit_k_min -20
_diffrn_reflns_limit_l_max 25
_diffrn_reflns_limit_l_min -25
_diffrn_reflns_number 38628
_diffrn_reflns_theta_full 30.55
_diffrn_reflns_theta_max 30.55
_diffrn_reflns_theta_min 1.74
_exptl_absorpt_coefficient_mu 0.074
_exptl_absorpt_correction_T_max 0.9825
_exptl_absorpt_correction_T_min 0.9711
_exptl_absorpt_correction_type multi-scan
_exptl_absorpt_process_details sadabs
_exptl_crystal_colour colourless
_exptl_crystal_density_diffrn 1.217
_exptl_crystal_description block
_exptl_crystal_F_000 2048
_exptl_crystal_size_max 0.40
_exptl_crystal_size_mid 0.40
_exptl_crystal_size_min 0.24
_refine_diff_density_max 0.312
_refine_diff_density_min -0.260
_refine_diff_density_rms 0.065
_refine_ls_extinction_method none
_refine_ls_goodness_of_fit_ref 1.038
_refine_ls_hydrogen_treatment constr
_refine_ls_matrix_type full
_refine_ls_number_parameters 337
_refine_ls_number_reflns 7993
_refine_ls_number_restraints 0
_refine_ls_restrained_S_all 1.038
_refine_ls_R_factor_all 0.0824
_refine_ls_R_factor_gt 0.0502
_refine_ls_shift/su_max 0.001
_refine_ls_shift/su_mean 0.000
_refine_ls_structure_factor_coef Fsqd
_refine_ls_weighting_details 'calc w=1/[\s^2^(Fo^2^)+(0.0954P)^2^+0.8111P] where P=(Fo^2^+2Fc^2^)/3'
_refine_ls_weighting_scheme calc
_refine_ls_wR_factor_gt 0.1355
_refine_ls_wR_factor_ref 0.1657
_reflns_number_gt 5551
_reflns_number_total 7993
_reflns_threshold_expression >2sigma(I)
_cod_data_source_file jo301093f_si_005.cif
_cod_data_source_block chan217s
_cod_database_code 4027388

loop_
_symmetry_equiv_pos_as_xyz
'x, y, z'
'-x, y, -z+1/2'
'x+1/2, y+1/2, z'
'-x+1/2, y+1/2, -z+1/2'
'-x, -y, -z'
'x, -y, z-1/2'
'-x+1/2, -y+1/2, -z'
'x+1/2, -y+1/2, z-1/2'

loop_
_atom_site_label
_atom_site_type_symbol
_atom_site_fract_x
_atom_site_fract_y
_atom_site_fract_z
_atom_site_U_iso_or_equiv
_atom_site_adp_type
_atom_site_occupancy
_atom_site_symmetry_multiplicity
_atom_site_calc_flag
_atom_site_refinement_flags
C1 C 0.13836(6) 0.99732(9) 0.30264(9) 0.0228(3) Uani 1 1 d .
C2 C 0.13078(6) 0.94383(8) 0.22424(9) 0.0213(3) Uani 1 1 d .
C3 C 0.08076(6) 0.90251(8) 0.13769(9) 0.0221(3) Uani 1 1 d .
C4 C 0.10965(7) 0.86066(9) 0.10081(10) 0.0238(3) Uani 1 1 d .
C5 C 0.17517(6) 0.88054(9) 0.16728(9) 0.0227(3) Uani 1 1 d .
C6 C 0.23047(7) 0.86367(8) 0.17196(10) 0.0234(3) Uani 1 1 d .
C7 C 0.22114(7) 0.86287(10) 0.08681(11) 0.0298(3) Uani 1 1 d .
H7 H 0.1786 0.8741 0.0251 0.036 Uiso 1 1 calc R
C8 C 0.27367(8) 0.84577(10) 0.09138(11) 0.0317(3) Uani 1 1 d .
H8 H 0.2670 0.8454 0.0329 0.038 Uiso 1 1 calc R
C9 C 0.33536(7) 0.82934(9) 0.18065(11) 0.0300(3) Uani 1 1 d .
H9 H 0.3713 0.8176 0.1838 0.036 Uiso 1 1 calc R
C10 C 0.34519(7) 0.82993(10) 0.26563(11) 0.0308(3) Uani 1 1 d .
H10 H 0.3878 0.8180 0.3270 0.037 Uiso 1 1 calc R
C11 C 0.29343(7) 0.84780(9) 0.26210(10) 0.0265(3) Uani 1 1 d .
H11 H 0.3007 0.8493 0.3211 0.032 Uiso 1 1 calc R
C12 C 0.07101(7) 0.81125(10) 0.00540(10) 0.0281(3) Uani 1 1 d .
C13 C 0.09241(7) 0.71688(9) 0.00030(10) 0.0263(3) Uani 1 1 d .
C14 C 0.06241(8) 0.67957(12) -0.09165(11) 0.0375(4) Uani 1 1 d .
H14 H 0.0306 0.7151 -0.1493 0.045 Uiso 1 1 calc R
C15 C 0.07891(9) 0.59077(13) -0.09907(14) 0.0486(5) Uani 1 1 d .
H15 H 0.0588 0.5657 -0.1619 0.058 Uiso 1 1 calc R
C16 C 0.12436(9) 0.53855(12) -0.01589(15) 0.0484(5) Uani 1 1 d .
H16 H 0.1352 0.4773 -0.0215 0.058 Uiso 1 1 calc R
C17 C 0.15403(8) 0.57453(11) 0.07501(14) 0.0434(4) Uani 1 1 d .
H17 H 0.1856 0.5384 0.1323 0.052 Uiso 1 1 calc R
C18 C 0.13804(7) 0.66388(10) 0.08355(11) 0.0329(3) Uani 1 1 d .
H18 H 0.1585 0.6886 0.1466 0.039 Uiso 1 1 calc R
C19 C 0.01005(6) 0.89669(9) 0.08616(9) 0.0238(3) Uani 1 1 d .
H19 H -0.0148 0.9530 0.0611 0.029 Uiso 1 1 calc R
C20 C -0.02156(6) 0.81729(9) 0.07233(9) 0.0215(3) Uani 1 1 d .
C21 C -0.09445(6) 0.81544(9) 0.00802(9) 0.0227(3) Uani 1 1 d .
C22 C -0.12428(7) 0.75107(10) 0.02599(10) 0.0269(3) Uani 1 1 d .
H22 H -0.0978 0.7084 0.0791 0.032 Uiso 1 1 calc R
C23 C -0.19216(7) 0.74894(11) -0.03300(11) 0.0336(3) Uani 1 1 d .
H23 H -0.2119 0.7051 -0.0199 0.040 Uiso 1 1 calc R
C24 C -0.23112(7) 0.81012(12) -0.11055(12) 0.0378(4) Uani 1 1 d .
H24 H -0.2776 0.8081 -0.1512 0.045 Uiso 1 1 calc R
C25 C -0.20236(7) 0.87437(11) -0.12903(11) 0.0374(4) Uani 1 1 d .
H25 H -0.2292 0.9171 -0.1820 0.045 Uiso 1 1 calc R
C26 C -0.13472(7) 0.87689(10) -0.07084(10) 0.0297(3) Uani 1 1 d .
H26 H -0.1155 0.9209 -0.0847 0.036 Uiso 1 1 calc R
C27 C 0.01447(6) 0.72793(9) 0.12123(9) 0.0221(3) Uani 1 1 d .
C28 C -0.00230(8) 0.64598(10) 0.06810(11) 0.0345(3) Uani 1 1 d .
H28 H -0.0370 0.6467 -0.0012 0.041 Uiso 1 1 calc R
C29 C 0.03082(9) 0.56317(11) 0.11478(12) 0.0420(4) Uani 1 1 d .
H29 H 0.0187 0.5078 0.0772 0.050 Uiso 1 1 calc R
C30 C 0.08123(8) 0.56058(10) 0.21529(12) 0.0349(3) Uani 1 1 d .
H30 H 0.1045 0.5041 0.2470 0.042 Uiso 1 1 calc R
C31 C 0.09743(7) 0.64068(10) 0.26922(11) 0.0307(3) Uani 1 1 d .
H31 H 0.1315 0.6390 0.3387 0.037 Uiso 1 1 calc R
C32 C 0.06442(7) 0.72383(9) 0.22296(10) 0.0267(3) Uani 1 1 d .
H32 H 0.0760 0.7785 0.2611 0.032 Uiso 1 1 calc R
C33 C 0.19169(7) 0.95100(10) 0.40202(10) 0.0305(3) Uani 1 1 d .
H33A H 0.1798 0.8857 0.3995 0.046 Uiso 1 1 calc R
H33B H 0.1957 0.9841 0.4531 0.046 Uiso 1 1 calc R
H33C H 0.2338 0.9535 0.4172 0.046 Uiso 1 1 calc R
C34 C 0.07370(7) 0.99931(11) 0.28176(12) 0.0337(3) Uani 1 1 d .
H34A H 0.0397 1.0299 0.2184 0.051 Uiso 1 1 calc R
H34B H 0.0799 1.0341 0.3339 0.051 Uiso 1 1 calc R
H34C H 0.0600 0.9352 0.2795 0.051 Uiso 1 1 calc R
C35 C 0.15785(8) 1.09806(9) 0.30385(11) 0.0330(3) Uani 1 1 d .
H35A H 0.1998 1.0983 0.3183 0.050 Uiso 1 1 calc R
H35B H 0.1626 1.1336 0.3545 0.050 Uiso 1 1 calc R
H35C H 0.1237 1.1269 0.2395 0.050 Uiso 1 1 calc R
O1 O 0.18897(4) 0.93129(6) 0.24307(7) 0.0232(2) Uani 1 1 d .
O2 O 0.02067(6) 0.84661(9) -0.06782(8) 0.0479(3) Uani 1 1 d .

loop_
_atom_site_aniso_label
_atom_site_aniso_U_11
_atom_site_aniso_U_22
_atom_site_aniso_U_33
_atom_site_aniso_U_23
_atom_site_aniso_U_13
_atom_site_aniso_U_12
C1 0.0235(7) 0.0188(6) 0.0254(6) -0.0015(5) 0.0159(6) -0.0008(5)
C2 0.0213(6) 0.0166(5) 0.0282(6) 0.0010(5) 0.0173(6) -0.0006(4)
C3 0.0235(6) 0.0156(5) 0.0250(6) 0.0021(5) 0.0150(6) -0.0001(4)
C4 0.0265(7) 0.0194(6) 0.0233(6) 0.0020(5) 0.0155(6) 0.0010(5)
C5 0.0275(7) 0.0185(5) 0.0242(6) 0.0004(5) 0.0180(6) -0.0004(5)
C6 0.0283(7) 0.0175(5) 0.0269(7) 0.0005(5) 0.0192(6) -0.0009(5)
C7 0.0308(8) 0.0319(7) 0.0271(7) 0.0040(5) 0.0193(6) 0.0021(6)
C8 0.0415(9) 0.0305(7) 0.0345(8) 0.0014(6) 0.0300(7) 0.0007(6)
C9 0.0347(8) 0.0206(6) 0.0443(8) -0.0032(6) 0.0301(7) -0.0016(5)
C10 0.0269(7) 0.0288(7) 0.0326(7) -0.0006(6) 0.0180(6) -0.0001(5)
C11 0.0287(7) 0.0259(6) 0.0249(6) -0.0016(5) 0.0177(6) -0.0027(5)
C12 0.0293(7) 0.0272(7) 0.0229(6) 0.0015(5) 0.0152(6) 0.0017(5)
C13 0.0249(7) 0.0273(7) 0.0277(7) -0.0061(5) 0.0178(6) -0.0055(5)
C14 0.0388(9) 0.0425(9) 0.0314(8) -0.0099(7) 0.0231(7) -0.0072(7)
C15 0.0554(11) 0.0478(10) 0.0517(10) -0.0269(9) 0.0392(10) -0.0159(8)
C16 0.0428(10) 0.0336(8) 0.0723(12) -0.0218(8) 0.0396(10) -0.0083(7)
C17 0.0341(9) 0.0290(8) 0.0533(10) -0.0058(7) 0.0230(8) 0.0009(6)
C18 0.0310(8) 0.0261(7) 0.0316(7) -0.0040(6) 0.0165(7) -0.0004(6)
C19 0.0214(6) 0.0194(6) 0.0243(6) 0.0014(5) 0.0125(6) 0.0007(5)
C20 0.0215(6) 0.0204(6) 0.0198(6) -0.0005(5) 0.0124(5) -0.0008(5)
C21 0.0212(6) 0.0217(6) 0.0208(6) -0.0035(5) 0.0120(5) -0.0022(5)
C22 0.0273(7) 0.0256(6) 0.0256(7) -0.0036(5) 0.0165(6) -0.0039(5)
C23 0.0307(8) 0.0356(8) 0.0379(8) -0.0118(6) 0.0241(7) -0.0106(6)
C24 0.0203(7) 0.0458(9) 0.0359(8) -0.0132(7) 0.0138(6) -0.0040(6)
C25 0.0258(8) 0.0358(8) 0.0311(8) -0.0001(6) 0.0105(7) 0.0036(6)
C26 0.0242(7) 0.0276(7) 0.0263(7) 0.0019(5) 0.0121(6) -0.0005(5)
C27 0.0223(6) 0.0195(6) 0.0236(6) 0.0013(5) 0.0147(5) -0.0006(5)
C28 0.0448(9) 0.0262(7) 0.0251(7) -0.0023(5) 0.0199(7) 0.0024(6)
C29 0.0638(11) 0.0237(7) 0.0402(9) -0.0012(6) 0.0351(9) 0.0070(7)
C30 0.0463(9) 0.0252(7) 0.0413(8) 0.0108(6) 0.0324(8) 0.0121(6)
C31 0.0295(7) 0.0302(7) 0.0278(7) 0.0078(6) 0.0170(6) 0.0042(6)
C32 0.0273(7) 0.0224(6) 0.0246(7) -0.0006(5) 0.0147(6) -0.0028(5)
C33 0.0349(8) 0.0281(7) 0.0280(7) 0.0015(5) 0.0205(7) 0.0048(6)
C34 0.0297(8) 0.0355(8) 0.0399(8) -0.0082(6) 0.0247(7) -0.0009(6)
C35 0.0436(9) 0.0187(6) 0.0375(8) -0.0044(6) 0.0271(7) -0.0047(6)
O1 0.0233(5) 0.0211(4) 0.0271(5) -0.0028(4) 0.0175(4) -0.0028(3)
O2 0.0463(7) 0.0464(7) 0.0241(6) 0.0043(5) 0.0118(5) 0.0160(5)

loop_
_atom_type_symbol
_atom_type_description
_atom_type_scat_dispersion_real
_atom_type_scat_dispersion_imag
_atom_type_scat_source
C C 0.0033 0.0016 'International Tables Vol C Tables 4.2.6.8 and 6.1.1.4'
H H 0.0000 0.0000 'International Tables Vol C Tables 4.2.6.8 and 6.1.1.4'
O O 0.0106 0.0060 'International Tables Vol C Tables 4.2.6.8 and 6.1.1.4'

loop_
_geom_angle_atom_site_label_1
_geom_angle_atom_site_label_2
_geom_angle_atom_site_label_3
_geom_angle
C2 C1 C34 110.88(11)
C2 C1 C33 109.08(11)
C34 C1 C33 109.62(11)
C2 C1 C35 108.88(11)
C34 C1 C35 108.28(11)
C33 C1 C35 110.10(11)
C3 C2 O1 109.40(11)
C3 C2 C1 136.41(12)
O1 C2 C1 114.18(10)
C2 C3 C4 106.46(11)
C2 C3 C19 130.00(12)
C4 C3 C19 123.53(11)
C5 C4 C3 106.77(11)
C5 C4 C12 129.44(12)
C3 C4 C12 123.71(12)
C4 C5 O1 109.36(11)
C4 C5 C6 134.54(12)
O1 C5 C6 116.03(11)
C7 C6 C11 119.01(12)
C7 C6 C5 120.58(12)
C11 C6 C5 120.40(12)
C8 C7 C6 120.45(13)
C8 C7 H7 119.8
C6 C7 H7 119.8
C9 C8 C7 119.92(13)
C9 C8 H8 120.0
C7 C8 H8 120.0
C8 C9 C10 120.13(13)
C8 C9 H9 119.9
C10 C9 H9 119.9
C9 C10 C11 120.46(13)
C9 C10 H10 119.8
C11 C10 H10 119.8
C10 C11 C6 120.01(13)
C10 C11 H11 120.0
C6 C11 H11 120.0
O2 C12 C4 119.53(13)
O2 C12 C13 120.48(13)
C4 C12 C13 119.94(12)
C18 C13 C14 119.39(14)
C18 C13 C12 122.01(12)
C14 C13 C12 118.49(13)
C15 C14 C13 119.93(16)
C15 C14 H14 120.0
C13 C14 H14 120.0
C16 C15 C14 120.29(15)
C16 C15 H15 119.9
C14 C15 H15 119.9
C17 C16 C15 120.24(15)
C17 C16 H16 119.9
C15 C16 H16 119.9
C16 C17 C18 120.06(17)
C16 C17 H17 120.0
C18 C17 H17 120.0
C13 C18 C17 120.09(14)
C13 C18 H18 120.0
C17 C18 H18 120.0
C20 C19 C3 124.44(12)
C20 C19 H19 117.8
C3 C19 H19 117.8
C19 C20 C21 120.86(11)
C19 C20 C27 121.88(11)
C21 C20 C27 117.26(10)
C26 C21 C22 118.27(12)
C26 C21 C20 121.74(12)
C22 C21 C20 119.99(12)
C23 C22 C21 120.62(13)
C23 C22 H22 119.7
C21 C22 H22 119.7
C24 C23 C22 120.28(14)
C24 C23 H23 119.9
C22 C23 H23 119.9
C23 C24 C25 119.78(14)
C23 C24 H24 120.1
C25 C24 H24 120.1
C24 C25 C26 120.40(14)
C24 C25 H25 119.8
C26 C25 H25 119.8
C25 C26 C21 120.64(14)
C25 C26 H26 119.7
C21 C26 H26 119.7
C28 C27 C32 118.00(12)
C28 C27 C20 121.65(12)
C32 C27 C20 120.29(11)
C29 C28 C27 120.97(14)
C29 C28 H28 119.5
C27 C28 H28 119.5
C30 C29 C28 120.43(14)
C30 C29 H29 119.8
C28 C29 H29 119.8
C31 C30 C29 119.31(14)
C31 C30 H30 120.3
C29 C30 H30 120.3
C30 C31 C32 120.55(14)
C30 C31 H31 119.7
C32 C31 H31 119.7
C31 C32 C27 120.71(13)
C31 C32 H32 119.6
C27 C32 H32 119.6
C1 C33 H33A 109.5
C1 C33 H33B 109.5
H33A C33 H33B 109.5
C1 C33 H33C 109.5
H33A C33 H33C 109.5
H33B C33 H33C 109.5
C1 C34 H34A 109.5
C1 C34 H34B 109.5
H34A C34 H34B 109.5
C1 C34 H34C 109.5
H34A C34 H34C 109.5
H34B C34 H34C 109.5
C1 C35 H35A 109.5
C1 C35 H35B 109.5
H35A C35 H35B 109.5
C1 C35 H35C 109.5
H35A C35 H35C 109.5
H35B C35 H35C 109.5
C5 O1 C2 108.00(10)

loop_
_geom_bond_atom_site_label_1
_geom_bond_atom_site_label_2
_geom_bond_distance
C1 C2 1.5039(17)
C1 C34 1.5261(19)
C1 C33 1.5274(19)
C1 C35 1.5297(18)
C2 C3 1.3557(18)
C2 O1 1.3845(15)
C3 C4 1.4512(18)
C3 C19 1.4762(18)
C4 C5 1.3615(19)
C4 C12 1.4816(18)
C5 O1 1.3698(15)
C5 C6 1.4613(18)
C6 C7 1.3899(19)
C6 C11 1.3951(19)
C7 C8 1.389(2)
C7 H7 0.9500
C8 C9 1.375(2)
C8 H8 0.9500
C9 C10 1.379(2)
C9 H9 0.9500
C10 C11 1.383(2)
C10 H10 0.9500
C11 H11 0.9500
C12 O2 1.2184(17)
C12 C13 1.4957(19)
C13 C18 1.384(2)
C13 C14 1.3911(19)
C14 C15 1.382(2)
C14 H14 0.9500
C15 C16 1.376(3)
C15 H15 0.9500
C16 C17 1.370(3)
C16 H16 0.9500
C17 C18 1.390(2)
C17 H17 0.9500
C18 H18 0.9500
C19 C20 1.3420(17)
C19 H19 0.9500
C20 C21 1.4870(18)
C20 C27 1.4930(17)
C21 C26 1.3949(19)
C21 C22 1.3975(18)
C22 C23 1.387(2)
C22 H22 0.9500
C23 C24 1.377(2)
C23 H23 0.9500
C24 C25 1.381(2)
C24 H24 0.9500
C25 C26 1.383(2)
C25 H25 0.9500
C26 H26 0.9500
C27 C28 1.3894(18)
C27 C32 1.3923(18)
C28 C29 1.386(2)
C28 H28 0.9500
C29 C30 1.378(2)
C29 H29 0.9500
C30 C31 1.377(2)
C30 H30 0.9500
C31 C32 1.3881(19)
C31 H31 0.9500
C32 H32 0.9500
C33 H33A 0.9800
C33 H33B 0.9800
C33 H33C 0.9800
C34 H34A 0.9800
C34 H34B 0.9800
C34 H34C 0.9800
C35 H35A 0.9800
C35 H35B 0.9800
C35 H35C 0.9800

loop_
_cod_related_entry_id
_cod_related_entry_database
_cod_related_entry_code
1 ChemSpider 30659522
